data_4061668
_journal_name_full Organometallics
_journal_paper_doi 10.1021/om050507o
_journal_year 2005
_chemical_formula_sum 'C24 H38 F2 I2 P2 Pt'
_chemical_formula_weight 875.37
_space_group_IT_number 14
_symmetry_cell_setting monoclinic
_symmetry_space_group_name_Hall '-P 2ybc'
_symmetry_space_group_name_H-M 'P 1 21/c 1'
_cell_angle_alpha 90.00
_cell_angle_beta 91.6689(10)
_cell_angle_gamma 90.00
_cell_formula_units_Z 8
_cell_length_a 17.0541(3)
_cell_length_b 33.2408(7)
_cell_length_c 9.7446(2)
_cell_measurement_temperature 110(2)
_cell_volume 5521.79(19)
_diffrn_ambient_temperature 110(2)
_exptl_crystal_density_diffrn 2.106
_cod_original_sg_symbol_H-M 'P 21/c'
_cod_database_code 4061668

loop_
_symmetry_equiv_pos_as_xyz
'x, y, z'
'-x, y+1/2, -z+1/2'
'-x, -y, -z'
'x, -y-1/2, z-1/2'

loop_
_atom_site_label
_atom_site_type_symbol
_atom_site_fract_x
_atom_site_fract_y
_atom_site_fract_z
_atom_site_U_iso_or_equiv
_atom_site_adp_type
_atom_site_occupancy
_atom_site_symmetry_multiplicity
_atom_site_calc_flag
_atom_site_refinement_flags
_atom_site_disorder_assembly
_atom_site_disorder_group
Pt Pt 0.728794(13) 0.626052(7) -0.24323(2) 0.01383(6) Uani 1 1 d . . .
I1 I 0.84699(2) 0.570439(12) -0.28381(4) 0.01980(10) Uani 1 1 d . . .
I2 I 0.84229(2) 0.664308(12) -0.07656(4) 0.02004(10) Uani 1 1 d . . .
P1 P 0.77363(9) 0.66640(5) -0.42988(16) 0.0161(3) Uani 1 1 d . . .
P2 P 0.67953(9) 0.58423(5) -0.06433(15) 0.0163(3) Uani 1 1 d . . .
F1 F 0.4929(2) 0.76004(11) -0.0825(4) 0.0291(9) Uani 1 1 d . . .
F2 F 0.4929(2) 0.53005(11) -0.6208(4) 0.0313(9) Uani 1 1 d . . .
C1 C 0.6485(3) 0.67083(17) -0.1938(6) 0.0149(13) Uani 1 1 d . . .
C2 C 0.5931(3) 0.68650(17) -0.2895(6) 0.0155(13) Uani 1 1 d . . .
H2 H 0.5918 0.6768 -0.3813 0.019 Uiso 1 1 calc R . .
C3 C 0.5409(3) 0.71568(17) -0.2512(6) 0.0171(13) Uani 1 1 d . . .
H3 H 0.5030 0.7256 -0.3162 0.021 Uiso 1 1 calc R . .
C4 C 0.5432(4) 0.73059(18) -0.1197(6) 0.0193(14) Uani 1 1 d . . .
C5 C 0.5958(3) 0.71566(18) -0.0223(6) 0.0206(14) Uani 1 1 d . . .
H5 H 0.5964 0.7255 0.0692 0.025 Uiso 1 1 calc R . .
C6 C 0.6478(3) 0.68604(18) -0.0607(6) 0.0191(14) Uani 1 1 d . . .
H6 H 0.6842 0.6757 0.0060 0.023 Uiso 1 1 calc R . .
C7 C 0.6491(3) 0.59500(17) -0.3731(5) 0.0154(13) Uani 1 1 d . . .
C8 C 0.6750(3) 0.56776(17) -0.4714(6) 0.0173(13) Uani 1 1 d . . .
H8 H 0.7297 0.5638 -0.4808 0.021 Uiso 1 1 calc R . .
C9 C 0.6230(4) 0.54628(18) -0.5558(6) 0.0192(14) Uani 1 1 d . . .
H9 H 0.6417 0.5285 -0.6237 0.023 Uiso 1 1 calc R . .
C10 C 0.5440(4) 0.55132(18) -0.5388(6) 0.0214(14) Uani 1 1 d . . .
C11 C 0.5153(4) 0.57765(18) -0.4444(6) 0.0206(14) Uani 1 1 d . . .
H11 H 0.4604 0.5811 -0.4356 0.025 Uiso 1 1 calc R . .
C12 C 0.5679(3) 0.59903(18) -0.3625(6) 0.0166(13) Uani 1 1 d . . .
H12 H 0.5482 0.6171 -0.2964 0.020 Uiso 1 1 calc R . .
C13 C 0.7482(3) 0.71971(16) -0.4326(6) 0.0181(13) Uani 1 1 d . . .
H13A H 0.7689 0.7315 -0.5176 0.022 Uiso 1 1 calc R . .
H13B H 0.6904 0.7219 -0.4390 0.022 Uiso 1 1 calc R . .
C14 C 0.7774(4) 0.74544(19) -0.3113(6) 0.0280(16) Uani 1 1 d . . .
H14A H 0.7550 0.7353 -0.2265 0.042 Uiso 1 1 calc R . .
H14B H 0.7612 0.7734 -0.3261 0.042 Uiso 1 1 calc R . .
H14C H 0.8348 0.7440 -0.3037 0.042 Uiso 1 1 calc R . .
C15 C 0.8797(4) 0.6659(2) -0.4482(6) 0.0267(16) Uani 1 1 d . . .
H15A H 0.9043 0.6755 -0.3609 0.032 Uiso 1 1 calc R . .
H15B H 0.8963 0.6376 -0.4605 0.032 Uiso 1 1 calc R . .
C16 C 0.9128(4) 0.6906(2) -0.5642(7) 0.0370(19) Uani 1 1 d . . .
H16A H 0.8903 0.6811 -0.6521 0.056 Uiso 1 1 calc R . .
H16B H 0.9699 0.6875 -0.5639 0.056 Uiso 1 1 calc R . .
H16C H 0.8995 0.7190 -0.5514 0.056 Uiso 1 1 calc R . .
C17 C 0.7379(3) 0.65145(19) -0.6018(6) 0.0202(14) Uani 1 1 d . . .
H17A H 0.7711 0.6650 -0.6696 0.024 Uiso 1 1 calc R . .
H17B H 0.7466 0.6221 -0.6113 0.024 Uiso 1 1 calc R . .
C18 C 0.6524(4) 0.66006(18) -0.6416(6) 0.0240(15) Uani 1 1 d . . .
H18A H 0.6182 0.6440 -0.5840 0.036 Uiso 1 1 calc R . .
H18B H 0.6427 0.6530 -0.7382 0.036 Uiso 1 1 calc R . .
H18C H 0.6414 0.6887 -0.6280 0.036 Uiso 1 1 calc R . .
C19 C 0.7316(3) 0.59005(19) 0.1009(6) 0.0216(14) Uani 1 1 d . . .
H19A H 0.7408 0.6191 0.1174 0.026 Uiso 1 1 calc R . .
H19B H 0.6974 0.5802 0.1739 0.026 Uiso 1 1 calc R . .
C20 C 0.8107(4) 0.56805(19) 0.1141(6) 0.0273(16) Uani 1 1 d . . .
H20A H 0.8428 0.5749 0.0357 0.041 Uiso 1 1 calc R . .
H20B H 0.8017 0.5389 0.1157 0.041 Uiso 1 1 calc R . .
H20C H 0.8381 0.5763 0.1994 0.041 Uiso 1 1 calc R . .
C21 C 0.5771(3) 0.59350(19) -0.0240(6) 0.0204(14) Uani 1 1 d . . .
H21A H 0.5704 0.6227 -0.0072 0.024 Uiso 1 1 calc R . .
H21B H 0.5439 0.5864 -0.1054 0.024 Uiso 1 1 calc R . .
C22 C 0.5466(4) 0.5705(2) 0.1003(6) 0.0279(16) Uani 1 1 d . . .
H22A H 0.5627 0.5422 0.0949 0.042 Uiso 1 1 calc R . .
H22B H 0.4892 0.5721 0.1003 0.042 Uiso 1 1 calc R . .
H22C H 0.5684 0.5824 0.1851 0.042 Uiso 1 1 calc R . .
C23 C 0.6820(4) 0.52961(17) -0.0905(7) 0.0236(15) Uani 1 1 d . . .
H23A H 0.7325 0.5229 -0.1325 0.028 Uiso 1 1 calc R . .
H23B H 0.6821 0.5167 0.0010 0.028 Uiso 1 1 calc R . .
C24 C 0.6171(4) 0.5106(2) -0.1774(7) 0.0325(17) Uani 1 1 d . . .
H24A H 0.5661 0.5185 -0.1421 0.049 Uiso 1 1 calc R . .
H24B H 0.6222 0.4813 -0.1739 0.049 Uiso 1 1 calc R . .
H24C H 0.6209 0.5198 -0.2726 0.049 Uiso 1 1 calc R . .
Pt' Pt 0.231082(13) 0.622401(7) -0.18955(2) 0.01525(7) Uani 1 1 d . . .
I1' I 0.34662(2) 0.563496(12) -0.15137(4) 0.02197(10) Uani 1 1 d . . .
I2' I 0.34240(2) 0.657297(12) -0.35724(4) 0.02134(10) Uani 1 1 d . . .
P1' P 0.28382(9) 0.66215(5) -0.00344(16) 0.0188(4) Uani 1 1 d . . .
P2' P 0.17028(9) 0.58190(5) -0.36705(16) 0.0177(3) Uani 1 1 d . . .
F1' F -0.0015(2) 0.76034(11) -0.3463(4) 0.0347(10) Uani 1 1 d . . .
F2' F 0.0032(2) 0.52356(12) 0.1719(4) 0.0369(10) Uani 1 1 d . . .
C1' C 0.1532(3) 0.66913(18) -0.2369(6) 0.0187(14) Uani 1 1 d . . .
C2' C 0.1510(3) 0.68565(18) -0.3701(6) 0.0180(13) Uani 1 1 d . . .
H2' H 0.1853 0.6754 -0.4368 0.022 Uiso 1 1 calc R . .
C3' C 0.0998(3) 0.71656(17) -0.4057(6) 0.0200(14) Uani 1 1 d . . .
H3' H 0.1002 0.7282 -0.4947 0.024 Uiso 1 1 calc R . .
C4' C 0.0488(4) 0.72994(18) -0.3110(7) 0.0221(14) Uani 1 1 d . . .
C5' C 0.0471(4) 0.71435(19) -0.1813(6) 0.0227(15) Uani 1 1 d . . .
H5' H 0.0108 0.7242 -0.1172 0.027 Uiso 1 1 calc R . .
C6' C 0.0998(3) 0.68360(18) -0.1447(6) 0.0174(13) Uani 1 1 d . . .
H6' H 0.0989 0.6725 -0.0549 0.021 Uiso 1 1 calc R . .
C7' C 0.1543(3) 0.59271(18) -0.0607(6) 0.0194(14) Uani 1 1 d . . .
C8' C 0.1824(4) 0.56549(18) 0.0395(6) 0.0200(14) Uani 1 1 d . . .
H8' H 0.2375 0.5625 0.0536 0.024 Uiso 1 1 calc R . .
C9' C 0.1321(4) 0.54275(19) 0.1188(6) 0.0224(14) Uani 1 1 d . . .
H9' H 0.1527 0.5251 0.1875 0.027 Uiso 1 1 calc R . .
C10' C 0.0532(4) 0.54613(18) 0.0968(6) 0.0231(15) Uani 1 1 d . . .
C11' C 0.0209(4) 0.57259(19) 0.0007(6) 0.0243(15) Uani 1 1 d . . .
H11' H -0.0343 0.5751 -0.0118 0.029 Uiso 1 1 calc R . .
C12' C 0.0722(4) 0.59533(19) -0.0768(6) 0.0218(14) Uani 1 1 d . . .
H12' H 0.0507 0.6134 -0.1434 0.026 Uiso 1 1 calc R . .
C13' C 0.2503(4) 0.6492(2) 0.1694(6) 0.0245(15) Uani 1 1 d . . .
H13C H 0.2565 0.6198 0.1818 0.029 Uiso 1 1 calc R . .
H13D H 0.2861 0.6625 0.2374 0.029 Uiso 1 1 calc R . .
C14' C 0.1664(4) 0.6602(2) 0.2048(6) 0.0277(16) Uani 1 1 d . . .
H14D H 0.1569 0.6887 0.1836 0.042 Uiso 1 1 calc R . .
H14E H 0.1588 0.6555 0.3028 0.042 Uiso 1 1 calc R . .
H14F H 0.1296 0.6435 0.1508 0.042 Uiso 1 1 calc R . .
C15' C 0.2644(4) 0.71638(18) -0.0053(6) 0.0234(15) Uani 1 1 d . . .
H15C H 0.2071 0.7201 0.0018 0.028 Uiso 1 1 calc R . .
H15D H 0.2892 0.7280 0.0789 0.028 Uiso 1 1 calc R . .
C16' C 0.2907(4) 0.74114(19) -0.1255(7) 0.0290(16) Uani 1 1 d . . .
H16D H 0.3472 0.7375 -0.1367 0.043 Uiso 1 1 calc R . .
H16E H 0.2796 0.7696 -0.1087 0.043 Uiso 1 1 calc R . .
H16F H 0.2623 0.7324 -0.2092 0.043 Uiso 1 1 calc R . .
C17' C 0.3906(4) 0.6587(2) 0.0172(6) 0.0249(15) Uani 1 1 d . . .
H17C H 0.4050 0.6299 0.0232 0.030 Uiso 1 1 calc R . .
H17D H 0.4141 0.6696 -0.0666 0.030 Uiso 1 1 calc R . .
C18' C 0.4276(4) 0.6802(2) 0.1412(7) 0.045(2) Uani 1 1 d . . .
H18D H 0.4154 0.7090 0.1357 0.067 Uiso 1 1 calc R . .
H18E H 0.4846 0.6765 0.1420 0.067 Uiso 1 1 calc R . .
H18F H 0.4065 0.6691 0.2256 0.067 Uiso 1 1 calc R . .
C19' C 0.0672(3) 0.5952(2) -0.4079(6) 0.0224(14) Uani 1 1 d . . .
H19C H 0.0336 0.5794 -0.3466 0.027 Uiso 1 1 calc R . .
H19D H 0.0599 0.6239 -0.3849 0.027 Uiso 1 1 calc R . .
C20' C 0.0370(3) 0.5886(2) -0.5561(6) 0.0266(16) Uani 1 1 d . . .
H20D H 0.0625 0.6078 -0.6168 0.040 Uiso 1 1 calc R . .
H20E H -0.0199 0.5929 -0.5612 0.040 Uiso 1 1 calc R . .
H20F H 0.0490 0.5611 -0.5848 0.040 Uiso 1 1 calc R . .
C21' C 0.1651(4) 0.52897(18) -0.3190(6) 0.0245(15) Uani 1 1 d . . .
H21C H 0.2190 0.5180 -0.3139 0.029 Uiso 1 1 calc R . .
H21D H 0.1435 0.5271 -0.2260 0.029 Uiso 1 1 calc R . .
C22' C 0.1152(4) 0.50256(19) -0.4165(6) 0.0304(16) Uani 1 1 d . . .
H22D H 0.0603 0.5113 -0.4149 0.046 Uiso 1 1 calc R . .
H22E H 0.1190 0.4744 -0.3870 0.046 Uiso 1 1 calc R . .
H22F H 0.1343 0.5051 -0.5100 0.046 Uiso 1 1 calc R . .
C23' C 0.2192(3) 0.58276(19) -0.5319(6) 0.0211(14) Uani 1 1 d . . .
H23C H 0.1806 0.5748 -0.6048 0.025 Uiso 1 1 calc R . .
H23D H 0.2353 0.6108 -0.5508 0.025 Uiso 1 1 calc R . .
C24' C 0.2907(4) 0.5558(2) -0.5422(7) 0.0323(17) Uani 1 1 d . . .
H24D H 0.3266 0.5609 -0.4638 0.048 Uiso 1 1 calc R . .
H24E H 0.3174 0.5617 -0.6277 0.048 Uiso 1 1 calc R . .
H24F H 0.2742 0.5276 -0.5417 0.048 Uiso 1 1 calc R . .

loop_
_atom_site_aniso_label
_atom_site_aniso_U_11
_atom_site_aniso_U_22
_atom_site_aniso_U_33
_atom_site_aniso_U_23
_atom_site_aniso_U_13
_atom_site_aniso_U_12
Pt 0.01354(13) 0.01546(13) 0.01247(12) -0.00022(9) 0.00039(9) -0.00014(10)
I1 0.0178(2) 0.0214(2) 0.0202(2) -0.00089(17) 0.00093(16) 0.00331(17)
I2 0.0183(2) 0.0241(2) 0.0177(2) -0.00181(17) -0.00121(16) -0.00360(17)
P1 0.0177(9) 0.0158(8) 0.0148(8) 0.0002(6) 0.0010(6) -0.0014(7)
P2 0.0166(8) 0.0174(8) 0.0148(8) 0.0005(6) -0.0004(6) -0.0001(7)
F1 0.028(2) 0.030(2) 0.030(2) -0.0053(17) 0.0031(16) 0.0107(17)
F2 0.032(2) 0.036(2) 0.026(2) -0.0023(18) -0.0087(16) -0.0147(18)
C1 0.011(3) 0.013(3) 0.020(3) 0.004(2) 0.005(2) 0.005(2)
C2 0.015(3) 0.012(3) 0.020(3) -0.004(3) 0.005(2) -0.003(3)
C3 0.011(3) 0.020(3) 0.021(3) 0.004(3) -0.001(2) -0.001(3)
C4 0.021(4) 0.014(3) 0.023(3) -0.003(3) 0.008(3) 0.003(3)
C5 0.018(3) 0.022(4) 0.022(3) -0.010(3) 0.003(3) -0.002(3)
C6 0.019(3) 0.016(3) 0.023(3) 0.001(3) 0.001(3) -0.004(3)
C7 0.020(3) 0.020(3) 0.006(3) 0.002(2) 0.000(2) -0.001(3)
C8 0.016(3) 0.015(3) 0.021(3) 0.000(3) 0.001(2) 0.005(3)
C9 0.026(4) 0.018(3) 0.014(3) 0.001(3) -0.005(3) 0.004(3)
C10 0.023(4) 0.019(3) 0.021(3) 0.000(3) -0.007(3) -0.009(3)
C11 0.018(3) 0.021(3) 0.022(3) 0.008(3) 0.001(3) -0.002(3)
C12 0.013(3) 0.024(3) 0.012(3) 0.000(3) 0.000(2) 0.006(3)
C13 0.019(3) 0.012(3) 0.023(3) 0.003(3) 0.007(3) 0.003(3)
C14 0.043(5) 0.020(4) 0.021(4) 0.001(3) -0.005(3) 0.001(3)
C15 0.028(4) 0.032(4) 0.020(4) 0.004(3) 0.002(3) 0.008(3)
C16 0.018(4) 0.056(5) 0.037(4) 0.010(4) 0.009(3) -0.011(4)
C17 0.017(3) 0.024(4) 0.020(3) -0.005(3) 0.000(3) -0.001(3)
C18 0.031(4) 0.021(4) 0.020(3) -0.001(3) -0.002(3) -0.001(3)
C19 0.020(3) 0.027(4) 0.018(3) 0.003(3) 0.004(3) 0.000(3)
C20 0.033(4) 0.031(4) 0.018(3) 0.007(3) -0.007(3) -0.001(3)
C21 0.013(3) 0.031(4) 0.017(3) 0.003(3) -0.002(2) -0.007(3)
C22 0.023(4) 0.039(4) 0.023(4) -0.002(3) 0.010(3) -0.004(3)
C23 0.025(4) 0.014(3) 0.032(4) 0.005(3) 0.002(3) -0.003(3)
C24 0.048(5) 0.024(4) 0.026(4) 0.000(3) -0.004(3) -0.009(3)
Pt' 0.01418(13) 0.01726(13) 0.01432(12) 0.00103(9) 0.00057(9) -0.00028(10)
I1' 0.0180(2) 0.0234(2) 0.0245(2) 0.00408(18) 0.00088(17) 0.00258(18)
I2' 0.0185(2) 0.0247(2) 0.0210(2) 0.00287(17) 0.00317(16) -0.00226(18)
P1' 0.0187(9) 0.0205(9) 0.0172(8) 0.0005(7) -0.0011(6) -0.0014(7)
P2' 0.0168(9) 0.0182(9) 0.0183(8) -0.0004(7) 0.0013(6) -0.0001(7)
F1' 0.036(2) 0.030(2) 0.037(2) 0.0043(19) -0.0033(18) 0.0153(19)
F2' 0.033(2) 0.045(3) 0.033(2) 0.0065(19) 0.0111(18) -0.019(2)
C1' 0.011(3) 0.024(4) 0.021(3) 0.007(3) -0.003(2) -0.009(3)
C2' 0.015(3) 0.020(3) 0.019(3) -0.004(3) -0.001(2) 0.001(3)
C3' 0.016(3) 0.018(3) 0.026(4) 0.005(3) 0.001(3) 0.001(3)
C4' 0.018(4) 0.019(3) 0.029(4) 0.002(3) -0.006(3) 0.005(3)
C5' 0.016(3) 0.029(4) 0.023(4) -0.008(3) 0.000(3) 0.000(3)
C6' 0.016(3) 0.019(3) 0.017(3) 0.000(3) -0.001(2) -0.003(3)
C7' 0.020(3) 0.020(3) 0.019(3) -0.004(3) 0.006(3) -0.001(3)
C8' 0.020(3) 0.025(4) 0.016(3) 0.000(3) 0.003(2) 0.002(3)
C9' 0.026(4) 0.026(4) 0.016(3) -0.003(3) 0.002(3) -0.002(3)
C10' 0.029(4) 0.017(3) 0.024(4) -0.007(3) 0.004(3) -0.012(3)
C11' 0.013(3) 0.034(4) 0.026(4) -0.003(3) 0.003(3) -0.010(3)
C12' 0.024(4) 0.022(4) 0.019(3) -0.004(3) 0.000(3) 0.002(3)
C13' 0.028(4) 0.024(4) 0.021(4) -0.003(3) -0.004(3) -0.002(3)
C14' 0.028(4) 0.035(4) 0.021(4) 0.003(3) -0.003(3) -0.001(3)
C15' 0.039(4) 0.021(4) 0.010(3) 0.000(3) -0.004(3) -0.008(3)
C16' 0.037(4) 0.021(4) 0.030(4) 0.000(3) 0.005(3) -0.002(3)
C17' 0.022(4) 0.028(4) 0.024(4) -0.002(3) -0.003(3) -0.001(3)
C18' 0.027(4) 0.070(6) 0.037(5) -0.012(4) -0.003(3) -0.015(4)
C19' 0.019(3) 0.028(4) 0.020(3) -0.002(3) 0.001(3) -0.001(3)
C20' 0.014(3) 0.040(4) 0.025(4) -0.005(3) -0.003(3) -0.005(3)
C21' 0.034(4) 0.020(3) 0.020(3) 0.002(3) 0.003(3) -0.005(3)
C22' 0.046(5) 0.022(4) 0.023(4) -0.003(3) 0.007(3) -0.003(3)
C23' 0.018(3) 0.025(4) 0.021(3) -0.001(3) -0.003(3) -0.002(3)
C24' 0.025(4) 0.043(5) 0.029(4) -0.007(3) 0.005(3) 0.005(3)

loop_
_geom_bond_atom_site_label_1
_geom_bond_atom_site_label_2
_geom_bond_distance
_geom_bond_site_symmetry_2
_geom_bond_publ_flag
Pt C1 2.089(5) . ?
Pt C7 2.101(6) . ?
Pt P2 2.4006(15) . ?
Pt P1 2.4026(15) . ?
Pt I1 2.7719(5) . ?
Pt I2 2.7961(4) . ?
P1 C13 1.824(6) . ?
P1 C15 1.823(6) . ?
P1 C17 1.834(6) . ?
P2 C19 1.826(6) . ?
P2 C21 1.829(6) . ?
P2 C23 1.834(6) . ?
F1 C4 1.358(6) . ?
F2 C10 1.363(6) . ?
C1 C6 1.392(8) . ?
C1 C2 1.408(8) . ?
C2 C3 1.376(8) . ?
C2 H2 0.9500 . ?
C3 C4 1.373(8) . ?
C3 H3 0.9500 . ?
C4 C5 1.380(8) . ?
C5 C6 1.384(8) . ?
C5 H5 0.9500 . ?
C6 H6 0.9500 . ?
C7 C12 1.397(7) . ?
C7 C8 1.399(8) . ?
C8 C9 1.389(8) . ?
C8 H8 0.9500 . ?
C9 C10 1.373(8) . ?
C9 H9 0.9500 . ?
C10 C11 1.370(8) . ?
C11 C12 1.381(8) . ?
C11 H11 0.9500 . ?
C12 H12 0.9500 . ?
C13 C14 1.530(8) . ?
C13 H13A 0.9900 . ?
C13 H13B 0.9900 . ?
C14 H14A 0.9800 . ?
C14 H14B 0.9800 . ?
C14 H14C 0.9800 . ?
C15 C16 1.517(8) . ?
C15 H15A 0.9900 . ?
C15 H15B 0.9900 . ?
C16 H16A 0.9800 . ?
C16 H16B 0.9800 . ?
C16 H16C 0.9800 . ?
C17 C18 1.525(8) . ?
C17 H17A 0.9900 . ?
C17 H17B 0.9900 . ?
C18 H18A 0.9800 . ?
C18 H18B 0.9800 . ?
C18 H18C 0.9800 . ?
C19 C20 1.536(8) . ?
C19 H19A 0.9900 . ?
C19 H19B 0.9900 . ?
C20 H20A 0.9800 . ?
C20 H20B 0.9800 . ?
C20 H20C 0.9800 . ?
C21 C22 1.536(8) . ?
C21 H21A 0.9900 . ?
C21 H21B 0.9900 . ?
C22 H22A 0.9800 . ?
C22 H22B 0.9800 . ?
C22 H22C 0.9800 . ?
C23 C24 1.512(8) . ?
C23 H23A 0.9900 . ?
C23 H23B 0.9900 . ?
C24 H24A 0.9800 . ?
C24 H24B 0.9800 . ?
C24 H24C 0.9800 . ?
Pt' C7' 2.088(6) . ?
Pt' C1' 2.087(6) . ?
Pt' P1' 2.3977(16) . ?
Pt' P2' 2.4032(16) . ?
Pt' I2' 2.7930(4) . ?
Pt' I1' 2.7950(5) . ?
P1' C17' 1.830(6) . ?
P1' C15' 1.833(6) . ?
P1' C13' 1.845(6) . ?
P2' C21' 1.823(6) . ?
P2' C23' 1.832(6) . ?
P2' C19' 1.844(6) . ?
F1' C4' 1.363(7) . ?
F2' C10' 1.364(7) . ?
C1' C6' 1.384(8) . ?
C1' C2' 1.409(8) . ?
C2' C3' 1.387(8) . ?
C2' H2' 0.9500 . ?
C3' C4' 1.361(8) . ?
C3' H3' 0.9500 . ?
C4' C5' 1.367(8) . ?
C5' C6' 1.400(8) . ?
C5' H5' 0.9500 . ?
C6' H6' 0.9500 . ?
C7' C8' 1.405(8) . ?
C7' C12' 1.408(8) . ?
C8' C9' 1.394(8) . ?
C8' H8' 0.9500 . ?
C9' C10' 1.362(8) . ?
C9' H9' 0.9500 . ?
C10' C11' 1.386(9) . ?
C11' C12' 1.394(8) . ?
C11' H11' 0.9500 . ?
C12' H12' 0.9500 . ?
C13' C14' 1.526(8) . ?
C13' H13C 0.9900 . ?
C13' H13D 0.9900 . ?
C14' H14D 0.9800 . ?
C14' H14E 0.9800 . ?
C14' H14F 0.9800 . ?
C15' C16' 1.511(8) . ?
C15' H15C 0.9900 . ?
C15' H15D 0.9900 . ?
C16' H16D 0.9800 . ?
C16' H16E 0.9800 . ?
C16' H16F 0.9800 . ?
C17' C18' 1.526(9) . ?
C17' H17C 0.9900 . ?
C17' H17D 0.9900 . ?
C18' H18D 0.9800 . ?
C18' H18E 0.9800 . ?
C18' H18F 0.9800 . ?
C19' C20' 1.534(8) . ?
C19' H19C 0.9900 . ?
C19' H19D 0.9900 . ?
C20' H20D 0.9800 . ?
C20' H20E 0.9800 . ?
C20' H20F 0.9800 . ?
C21' C22' 1.533(8) . ?
C21' H21C 0.9900 . ?
C21' H21D 0.9900 . ?
C22' H22D 0.9800 . ?
C22' H22E 0.9800 . ?
C22' H22F 0.9800 . ?
C23' C24' 1.517(8) . ?
C23' H23C 0.9900 . ?
C23' H23D 0.9900 . ?
C24' H24D 0.9800 . ?
C24' H24E 0.9800 . ?
C24' H24F 0.9800 . ?
